data_7160183
loop_
_publ_author_name
'Fesenko, Anastasia A.'
'Grigoriev, Mikhail S.'
'Shutalev, Anatoly D.'

_publ_section_title
;
 Effective self-assembly of 21- and 14-membered azamacrocycles <i>via</i>
 condition-controlled cyclotrimerization or cyclodimerization of different
 thiosemicarbazide-based precursors.
;
_journal_issue 46
_journal_name_full 'Organic &amp; biomolecular chemistry'
_journal_page_first 9078
_journal_page_last 9093
_journal_paper_doi 10.1039/d4ob01384k
_journal_volume 22
_journal_year 2024
_chemical_formula_sum 'C21 H40 N10 O S3'
_chemical_formula_weight 544.81
_space_group_crystal_system monoclinic
_space_group_IT_number 14
_space_group_name_Hall '-P 2yn'
_space_group_name_H-M_alt 'P 1 21/n 1'
_atom_sites_solution_hydrogens mixed
_audit_creation_method SHELXL-2018/3
_audit_update_record
;
2024-06-10 deposited with the CCDC.	2024-10-14 downloaded from the CCDC.
;
_cell_angle_alpha 90
_cell_angle_beta 90.928(1)
_cell_angle_gamma 90
_cell_formula_units_Z 4
_cell_length_a 12.8167(4)
_cell_length_b 11.8970(4)
_cell_length_c 18.1261(6)
_cell_measurement_reflns_used 9841
_cell_measurement_temperature 100(2)
_cell_measurement_theta_max 25.06
_cell_measurement_theta_min 3.18
_cell_volume 2763.51(16)
_computing_structure_refinement 'SHELXL-2018/3 (Sheldrick, 2018)'
_computing_structure_solution 'SHELXT 2018/2 (Sheldrick, 2018)'
_diffrn_ambient_temperature 100(2)
_diffrn_measured_fraction_theta_full 0.998
_diffrn_measured_fraction_theta_max 0.999
_diffrn_measurement_device_type 'Bruker KAPPA APEX II area-detector diffractometer'
_diffrn_radiation_type MoK\a
_diffrn_radiation_wavelength 0.71073
_diffrn_reflns_av_R_equivalents 0.1133
_diffrn_reflns_av_unetI/netI 0.0616
_diffrn_reflns_Laue_measured_fraction_full 0.998
_diffrn_reflns_Laue_measured_fraction_max 0.999
_diffrn_reflns_limit_h_max 18
_diffrn_reflns_limit_h_min -18
_diffrn_reflns_limit_k_max 16
_diffrn_reflns_limit_k_min -16
_diffrn_reflns_limit_l_max 25
_diffrn_reflns_limit_l_min -25
_diffrn_reflns_number 100195
_diffrn_reflns_point_group_measured_fraction_full 0.998
_diffrn_reflns_point_group_measured_fraction_max 0.999
_diffrn_reflns_theta_full 25.242
_diffrn_reflns_theta_max 29.999
_diffrn_reflns_theta_min 3.425
_exptl_absorpt_coefficient_mu 0.303
_exptl_absorpt_correction_T_max 0.959
_exptl_absorpt_correction_T_min 0.917
_exptl_absorpt_correction_type multi-scan
_exptl_absorpt_process_details
;
 SADABS 2016/2: Krause, L., Herbst-Irmer, R., Sheldrick G.M. & Stalke D.,
 J. Appl. Cryst. 48 (2015) 3-10
;
_exptl_crystal_colour colourless
_exptl_crystal_density_diffrn 1.309
_exptl_crystal_description fragment
_exptl_crystal_F_000 1168
_exptl_crystal_size_max 0.180
_exptl_crystal_size_mid 0.160
_exptl_crystal_size_min 0.140
_refine_diff_density_max 0.531
_refine_diff_density_min -0.428
_refine_diff_density_rms 0.072
_refine_ls_extinction_method none
_refine_ls_goodness_of_fit_ref 1.041
_refine_ls_hydrogen_treatment mixed
_refine_ls_matrix_type full
_refine_ls_number_parameters 357
_refine_ls_number_reflns 8049
_refine_ls_number_restraints 7
_refine_ls_restrained_S_all 1.053
_refine_ls_R_factor_all 0.0866
_refine_ls_R_factor_gt 0.0490
_refine_ls_shift/su_max 0.001
_refine_ls_shift/su_mean 0.000
_refine_ls_structure_factor_coef Fsqd
_refine_ls_weighting_details 'w=1/[\s^2^(Fo^2^)+(0.0302P)^2^+2.0086P] where P=(Fo^2^+2Fc^2^)/3'
_refine_ls_weighting_scheme calc
_refine_ls_wR_factor_gt 0.0867
_refine_ls_wR_factor_ref 0.0980
_reflns_Friedel_coverage 0.000
_reflns_number_gt 5621
_reflns_number_total 8049
_reflns_threshold_expression 'I > 2\s(I)'
_cod_data_source_file d4ob01384k2.cif
_cod_data_source_block L4132_LT
_cod_depositor_comments 'Adding full bibliography for 7160182--7160183.cif.'
_cod_original_sg_symbol_H-M 'P 21/n'
_cod_database_code 7160183
_shelx_shelxl_version_number 2018/3
_shelx_space_group_comment
;
The symmetry employed for this shelxl refinement is uniquely defined
by the following loop, which should always be used as a source of
symmetry information in preference to the above space-group names.
They are only intended as comments.
;
_shelx_estimated_absorpt_t_min 0.948
_shelx_estimated_absorpt_t_max 0.959

loop_
_space_group_symop_operation_xyz
'x, y, z'
'-x+1/2, y+1/2, -z+1/2'
'-x, -y, -z'
'x-1/2, -y-1/2, z-1/2'

loop_
_atom_site_label
_atom_site_type_symbol
_atom_site_fract_x
_atom_site_fract_y
_atom_site_fract_z
_atom_site_U_iso_or_equiv
_atom_site_adp_type
_atom_site_occupancy
_atom_site_site_symmetry_order
_atom_site_calc_flag
_atom_site_refinement_flags_posn
_atom_site_refinement_flags_adp
_atom_site_refinement_flags_occupancy
_atom_site_disorder_assembly
_atom_site_disorder_group
S2 S -0.10251(4) 0.64042(4) 0.69764(3) 0.01615(11) Uani 1 1 d . . . . .
S1 S 0.34335(4) 0.47685(4) 0.62340(3) 0.01695(11) Uani 1 1 d . . . . .
S3 S 0.11851(4) 0.97044(4) 0.41204(3) 0.01704(11) Uani 1 1 d . . . . .
O1 O 0.44862(10) 0.75798(12) 0.56448(8) 0.0207(3) Uani 1 1 d D . . . .
N1 N 0.29241(12) 0.57072(13) 0.41911(8) 0.0148(3) Uani 1 1 d . . . . .
N2 N 0.32981(13) 0.56943(14) 0.49105(9) 0.0146(3) Uani 1 1 d . . . . .
H2 H 0.3652(17) 0.6231(19) 0.5116(12) 0.017 Uiso 1 1 d . U . . .
N3 N 0.51003(13) 0.72527(15) 0.68155(10) 0.0235(4) Uani 1 1 d D . . . .
N4 N 0.25275(12) 0.39743(13) 0.49968(9) 0.0126(3) Uani 1 1 d . . . . .
H4 H 0.2424(16) 0.4055(18) 0.4543(12) 0.015 Uiso 1 1 d . U . . .
N8 N 0.05685(12) 0.41257(13) 0.59197(8) 0.0126(3) Uani 1 1 d . . . . .
N9 N -0.02207(12) 0.48189(13) 0.61694(9) 0.0129(3) Uani 1 1 d . . . . .
H9 H -0.0856(17) 0.4704(18) 0.6065(11) 0.016 Uiso 1 1 d . U . . .
N11 N 0.09912(12) 0.57907(13) 0.68589(8) 0.0125(3) Uani 1 1 d . . . . .
H11 H 0.1410(16) 0.5362(18) 0.6648(11) 0.015 Uiso 1 1 d . U . . .
N15 N 0.20007(11) 0.83710(12) 0.60063(8) 0.0119(3) Uani 1 1 d . . . . .
N16 N 0.15330(12) 0.90944(13) 0.54990(8) 0.0129(3) Uani 1 1 d . . . . .
H16 H 0.0920(17) 0.9350(18) 0.5560(11) 0.015 Uiso 1 1 d . U . . .
N18 N 0.28182(12) 0.85822(13) 0.47029(9) 0.0133(3) Uani 1 1 d . . . . .
H18 H 0.3131(16) 0.8354(18) 0.5086(12) 0.016 Uiso 1 1 d . U . . .
C3 C 0.30591(13) 0.47906(16) 0.53329(10) 0.0129(4) Uani 1 1 d . . . . .
C5 C 0.22329(14) 0.29008(15) 0.53265(10) 0.0130(4) Uani 1 1 d . . . . .
H5A H 0.229963 0.295691 0.587569 0.016 Uiso 1 1 calc R U . . .
C6 C 0.11033(14) 0.26432(15) 0.51146(10) 0.0134(4) Uani 1 1 d . . . . .
H6A H 0.104318 0.262379 0.456954 0.016 Uiso 1 1 calc R U . . .
H6B H 0.093178 0.188250 0.529789 0.016 Uiso 1 1 calc R U . . .
C7 C 0.03058(14) 0.34518(15) 0.53985(10) 0.0119(3) Uani 1 1 d . . . . .
C10 C -0.00079(14) 0.56423(15) 0.66686(10) 0.0112(3) Uani 1 1 d . . . . .
C12 C 0.13751(14) 0.65271(15) 0.74501(9) 0.0118(3) Uani 1 1 d . . . . .
H12A H 0.076521 0.688837 0.769258 0.014 Uiso 1 1 calc R U . . .
C13 C 0.20941(14) 0.74485(15) 0.71582(10) 0.0119(3) Uani 1 1 d . . . . .
H13A H 0.239240 0.786694 0.758401 0.014 Uiso 1 1 calc R U . . .
H13B H 0.268015 0.708662 0.689995 0.014 Uiso 1 1 calc R U . . .
C14 C 0.15799(13) 0.82754(15) 0.66403(10) 0.0111(3) Uani 1 1 d . . . . .
C17 C 0.19060(14) 0.90892(15) 0.47933(10) 0.0130(4) Uani 1 1 d . . . . .
C19 C 0.34074(14) 0.85825(16) 0.40144(10) 0.0139(4) Uani 1 1 d . . . . .
H19A H 0.290896 0.870492 0.359193 0.017 Uiso 1 1 calc R U . . .
C20 C 0.39480(14) 0.74366(15) 0.39125(11) 0.0141(4) Uani 1 1 d . . . . .
H20A H 0.444718 0.749845 0.350337 0.017 Uiso 1 1 calc R U . . .
H20B H 0.435296 0.725745 0.436713 0.017 Uiso 1 1 calc R U . . .
C21 C 0.32116(14) 0.64860(15) 0.37498(10) 0.0138(4) Uani 1 1 d . . . . .
C22 C 0.29582(15) 0.19798(16) 0.50519(11) 0.0184(4) Uani 1 1 d . . . . .
H22A H 0.368070 0.216616 0.518840 0.028 Uiso 1 1 calc R U . . .
H22B H 0.289242 0.192044 0.451388 0.028 Uiso 1 1 calc R U . . .
H22C H 0.276748 0.126115 0.527694 0.028 Uiso 1 1 calc R U . . .
C23 C -0.07609(14) 0.34011(16) 0.50528(11) 0.0161(4) Uani 1 1 d . . . . .
H23A H -0.100219 0.416454 0.493987 0.024 Uiso 1 1 calc R U . . .
H23B H -0.124315 0.304468 0.539561 0.024 Uiso 1 1 calc R U . . .
H23C H -0.073622 0.296094 0.459641 0.024 Uiso 1 1 calc R U . . .
C24 C 0.19640(16) 0.58160(17) 0.80191(11) 0.0195(4) Uani 1 1 d . . . . .
H24A H 0.148999 0.525717 0.822692 0.029 Uiso 1 1 calc R U . . .
H24B H 0.223480 0.630178 0.841468 0.029 Uiso 1 1 calc R U . . .
H24C H 0.254572 0.543203 0.778161 0.029 Uiso 1 1 calc R U . . .
C25 C 0.06447(14) 0.89150(16) 0.68976(10) 0.0147(4) Uani 1 1 d . . . . .
H25A H 0.069391 0.969855 0.673501 0.022 Uiso 1 1 calc R U . . .
H25B H 0.061995 0.888922 0.743743 0.022 Uiso 1 1 calc R U . . .
H25C H 0.000937 0.857505 0.668839 0.022 Uiso 1 1 calc R U . . .
C26 C 0.42071(17) 0.95293(17) 0.40210(12) 0.0239(5) Uani 1 1 d . . . . .
H26A H 0.385365 1.024750 0.410447 0.036 Uiso 1 1 calc R U . . .
H26B H 0.456010 0.955158 0.354564 0.036 Uiso 1 1 calc R U . . .
H26C H 0.472227 0.939818 0.441710 0.036 Uiso 1 1 calc R U . . .
C27 C 0.27701(16) 0.64064(18) 0.29789(11) 0.0209(4) Uani 1 1 d . . . . .
H27A H 0.227071 0.578363 0.294992 0.031 Uiso 1 1 calc R U . . .
H27B H 0.333682 0.627285 0.263308 0.031 Uiso 1 1 calc R U . . .
H27C H 0.241485 0.711092 0.285065 0.031 Uiso 1 1 calc R U . . .
C28 C 0.45018(16) 0.77952(18) 0.63123(13) 0.0170(5) Uani 0.870(4) 1 d D . P A 1
H28A H 0.406309 0.838178 0.648124 0.020 Uiso 0.870(4) 1 calc R U P A 1
C29 C 0.57837(18) 0.6367(2) 0.66395(15) 0.0254(6) Uani 0.870(4) 1 d D . P A 1
H29A H 0.571341 0.619018 0.611298 0.038 Uiso 0.870(4) 1 calc R U P A 1
H29B H 0.560897 0.570165 0.693107 0.038 Uiso 0.870(4) 1 calc R U P A 1
H29C H 0.650385 0.659442 0.675195 0.038 Uiso 0.870(4) 1 calc R U P A 1
C30 C 0.4959(2) 0.7539(3) 0.76034(14) 0.0335(7) Uani 0.870(4) 1 d D . P A 1
H30A H 0.447114 0.816986 0.764226 0.050 Uiso 0.870(4) 1 calc R U P A 1
H30B H 0.563328 0.775065 0.782504 0.050 Uiso 0.870(4) 1 calc R U P A 1
H30C H 0.467906 0.688622 0.786386 0.050 Uiso 0.870(4) 1 calc R U P A 1
C28A C 0.4960(12) 0.6960(10) 0.6069(5) 0.028(4) Uiso 0.130(4) 1 d D . P A 2
H28B H 0.523713 0.627114 0.589317 0.034 Uiso 0.130(4) 1 calc R U P A 2
C29A C 0.5003(14) 0.8258(9) 0.7120(8) 0.035(5) Uiso 0.130(4) 1 d D . P A 2
H29D H 0.481591 0.817312 0.763932 0.052 Uiso 0.130(4) 1 calc R U P A 2
H29E H 0.445433 0.868055 0.685850 0.052 Uiso 0.130(4) 1 calc R U P A 2
H29F H 0.566522 0.866484 0.708799 0.052 Uiso 0.130(4) 1 calc R U P A 2
C30A C 0.5892(12) 0.6393(11) 0.7149(8) 0.030(4) Uiso 0.130(4) 1 d D . P A 2
H30D H 0.567272 0.617715 0.764506 0.045 Uiso 0.130(4) 1 calc R U P A 2
H30E H 0.658679 0.673581 0.717865 0.045 Uiso 0.130(4) 1 calc R U P A 2
H30F H 0.591568 0.572380 0.683454 0.045 Uiso 0.130(4) 1 calc R U P A 2

loop_
_atom_site_aniso_label
_atom_site_aniso_U_11
_atom_site_aniso_U_22
_atom_site_aniso_U_33
_atom_site_aniso_U_23
_atom_site_aniso_U_13
_atom_site_aniso_U_12
S2 0.0127(2) 0.0163(2) 0.0196(2) -0.00712(19) 0.00343(18) 0.00135(18)
S1 0.0186(2) 0.0173(2) 0.0149(2) 0.00163(19) -0.00134(18) -0.00291(19)
S3 0.0182(2) 0.0186(2) 0.0143(2) 0.00339(19) 0.00093(18) 0.00365(19)
O1 0.0188(7) 0.0238(8) 0.0193(7) 0.0018(6) 0.0000(6) -0.0014(6)
N1 0.0184(8) 0.0127(8) 0.0135(8) -0.0003(6) 0.0033(6) 0.0003(6)
N2 0.0191(8) 0.0110(8) 0.0136(8) 0.0001(6) 0.0016(6) -0.0043(6)
N3 0.0217(9) 0.0271(10) 0.0215(9) -0.0002(8) -0.0059(7) -0.0038(7)
N4 0.0171(8) 0.0094(7) 0.0112(7) 0.0007(6) 0.0024(6) -0.0004(6)
N8 0.0133(7) 0.0109(7) 0.0139(8) -0.0030(6) 0.0037(6) 0.0011(6)
N9 0.0090(7) 0.0133(8) 0.0165(8) -0.0057(6) 0.0009(6) 0.0000(6)
N11 0.0126(7) 0.0121(8) 0.0128(8) -0.0049(6) 0.0023(6) 0.0009(6)
N15 0.0139(7) 0.0094(7) 0.0124(7) 0.0002(6) -0.0007(6) 0.0005(6)
N16 0.0128(7) 0.0123(8) 0.0136(8) 0.0024(6) 0.0023(6) 0.0037(6)
N18 0.0149(8) 0.0149(8) 0.0101(7) 0.0027(6) 0.0037(6) 0.0023(6)
C3 0.0111(8) 0.0133(9) 0.0146(9) -0.0009(7) 0.0049(7) 0.0011(7)
C5 0.0151(9) 0.0085(8) 0.0155(9) 0.0005(7) 0.0042(7) 0.0008(7)
C6 0.0171(9) 0.0090(8) 0.0141(9) -0.0034(7) 0.0032(7) -0.0007(7)
C7 0.0139(8) 0.0093(8) 0.0125(9) 0.0002(7) 0.0028(7) -0.0025(7)
C10 0.0147(8) 0.0087(8) 0.0102(8) 0.0006(7) 0.0014(7) -0.0007(7)
C12 0.0141(8) 0.0117(8) 0.0095(8) -0.0027(7) 0.0004(7) -0.0015(7)
C13 0.0119(8) 0.0129(9) 0.0109(9) 0.0000(7) -0.0002(7) 0.0001(7)
C14 0.0114(8) 0.0092(8) 0.0127(8) -0.0012(7) -0.0002(7) -0.0017(6)
C17 0.0161(9) 0.0074(8) 0.0154(9) -0.0007(7) 0.0019(7) -0.0018(7)
C19 0.0169(9) 0.0132(9) 0.0117(9) 0.0010(7) 0.0062(7) -0.0001(7)
C20 0.0151(9) 0.0128(9) 0.0145(9) 0.0007(7) 0.0060(7) -0.0008(7)
C21 0.0152(9) 0.0107(9) 0.0157(9) 0.0001(7) 0.0062(7) 0.0012(7)
C22 0.0190(10) 0.0137(9) 0.0225(10) -0.0008(8) 0.0047(8) 0.0029(8)
C23 0.0148(9) 0.0141(9) 0.0193(10) -0.0038(8) 0.0000(7) -0.0032(7)
C24 0.0265(11) 0.0154(10) 0.0165(10) 0.0028(8) -0.0032(8) -0.0020(8)
C25 0.0153(9) 0.0142(9) 0.0147(9) 0.0005(7) 0.0020(7) 0.0029(7)
C26 0.0285(11) 0.0152(10) 0.0284(12) -0.0042(8) 0.0151(9) -0.0058(8)
C27 0.0266(10) 0.0196(10) 0.0164(10) 0.0020(8) 0.0025(8) -0.0056(9)
C28 0.0126(10) 0.0138(11) 0.0248(13) -0.0023(9) 0.0024(9) -0.0023(8)
C29 0.0171(11) 0.0264(13) 0.0327(15) -0.0018(11) 0.0016(10) 0.0058(10)
C30 0.0252(13) 0.0537(19) 0.0214(14) -0.0141(13) -0.0024(11) 0.0034(13)

loop_
_atom_type_symbol
_atom_type_description
_atom_type_scat_dispersion_real
_atom_type_scat_dispersion_imag
_atom_type_scat_source
C C 0.0033 0.0016 'International Tables Vol C Tables 4.2.6.8 and 6.1.1.4'
H H 0.0000 0.0000 'International Tables Vol C Tables 4.2.6.8 and 6.1.1.4'
N N 0.0061 0.0033 'International Tables Vol C Tables 4.2.6.8 and 6.1.1.4'
S S 0.1246 0.1234 'International Tables Vol C Tables 4.2.6.8 and 6.1.1.4'
O O 0.0106 0.0060 'International Tables Vol C Tables 4.2.6.8 and 6.1.1.4'

loop_
_geom_angle_atom_site_label_1
_geom_angle_atom_site_label_2
_geom_angle_atom_site_label_3
_geom_angle
_geom_angle_site_symmetry_1
_geom_angle_site_symmetry_3
_geom_angle_publ_flag
C21 N1 N2 119.85(16) . . ?
C3 N2 N1 117.57(16) . . ?
C3 N2 H2 117.6(14) . . ?
N1 N2 H2 124.7(14) . . ?
C29A N3 C28A 127.9(7) . . ?
C28 N3 C29 123.63(19) . . ?
C28 N3 C30 117.72(19) . . ?
C29 N3 C30 118.4(2) . . ?
C29A N3 C30A 119.8(7) . . ?
C28A N3 C30A 106.5(6) . . ?
C3 N4 C5 125.80(16) . . ?
C3 N4 H4 116.0(15) . . ?
C5 N4 H4 117.6(15) . . ?
C7 N8 N9 115.39(15) . . ?
C10 N9 N8 120.45(15) . . ?
C10 N9 H9 116.7(14) . . ?
N8 N9 H9 122.4(15) . . ?
C10 N11 C12 125.40(15) . . ?
C10 N11 H11 115.0(14) . . ?
C12 N11 H11 119.2(14) . . ?
C14 N15 N16 117.72(15) . . ?
C17 N16 N15 117.46(15) . . ?
C17 N16 H16 117.3(14) . . ?
N15 N16 H16 121.7(14) . . ?
C17 N18 C19 124.78(16) . . ?
C17 N18 H18 117.0(14) . . ?
C19 N18 H18 117.2(14) . . ?
N4 C3 N2 116.04(16) . . ?
N4 C3 S1 124.44(14) . . ?
N2 C3 S1 119.51(14) . . ?
N4 C5 C6 108.87(15) . . ?
N4 C5 C22 109.34(15) . . ?
C6 C5 C22 110.79(15) . . ?
N4 C5 H5A 109.3 . . ?
C6 C5 H5A 109.3 . . ?
C22 C5 H5A 109.3 . . ?
C7 C6 C5 115.76(15) . . ?
C7 C6 H6A 108.3 . . ?
C5 C6 H6A 108.3 . . ?
C7 C6 H6B 108.3 . . ?
C5 C6 H6B 108.3 . . ?
H6A C6 H6B 107.4 . . ?
N8 C7 C23 124.20(16) . . ?
N8 C7 C6 118.82(16) . . ?
C23 C7 C6 116.97(15) . . ?
N11 C10 N9 116.73(16) . . ?
N11 C10 S2 125.92(14) . . ?
N9 C10 S2 117.33(13) . . ?
N11 C12 C24 108.67(15) . . ?
N11 C12 C13 111.87(14) . . ?
C24 C12 C13 109.68(15) . . ?
N11 C12 H12A 108.9 . . ?
C24 C12 H12A 108.9 . . ?
C13 C12 H12A 108.9 . . ?
C14 C13 C12 115.06(15) . . ?
C14 C13 H13A 108.5 . . ?
C12 C13 H13A 108.5 . . ?
C14 C13 H13B 108.5 . . ?
C12 C13 H13B 108.5 . . ?
H13A C13 H13B 107.5 . . ?
N15 C14 C25 125.67(16) . . ?
N15 C14 C13 115.52(16) . . ?
C25 C14 C13 118.81(15) . . ?
N18 C17 N16 115.95(16) . . ?
N18 C17 S3 125.54(14) . . ?
N16 C17 S3 118.51(14) . . ?
N18 C19 C26 110.41(15) . . ?
N18 C19 C20 109.86(15) . . ?
C26 C19 C20 110.57(15) . . ?
N18 C19 H19A 108.6 . . ?
C26 C19 H19A 108.7 . . ?
C20 C19 H19A 108.6 . . ?
C21 C20 C19 114.08(15) . . ?
C21 C20 H20A 108.7 . . ?
C19 C20 H20A 108.7 . . ?
C21 C20 H20B 108.7 . . ?
C19 C20 H20B 108.7 . . ?
H20A C20 H20B 107.6 . . ?
N1 C21 C20 127.51(18) . . ?
N1 C21 C27 115.28(17) . . ?
C20 C21 C27 117.19(16) . . ?
C5 C22 H22A 109.5 . . ?
C5 C22 H22B 109.5 . . ?
H22A C22 H22B 109.5 . . ?
C5 C22 H22C 109.5 . . ?
H22A C22 H22C 109.5 . . ?
H22B C22 H22C 109.5 . . ?
C7 C23 H23A 109.5 . . ?
C7 C23 H23B 109.5 . . ?
H23A C23 H23B 109.5 . . ?
C7 C23 H23C 109.5 . . ?
H23A C23 H23C 109.5 . . ?
H23B C23 H23C 109.5 . . ?
C12 C24 H24A 109.5 . . ?
C12 C24 H24B 109.5 . . ?
H24A C24 H24B 109.5 . . ?
C12 C24 H24C 109.5 . . ?
H24A C24 H24C 109.5 . . ?
H24B C24 H24C 109.5 . . ?
C14 C25 H25A 109.5 . . ?
C14 C25 H25B 109.5 . . ?
H25A C25 H25B 109.5 . . ?
C14 C25 H25C 109.5 . . ?
H25A C25 H25C 109.5 . . ?
H25B C25 H25C 109.5 . . ?
C19 C26 H26A 109.5 . . ?
C19 C26 H26B 109.5 . . ?
H26A C26 H26B 109.5 . . ?
C19 C26 H26C 109.5 . . ?
H26A C26 H26C 109.5 . . ?
H26B C26 H26C 109.5 . . ?
C21 C27 H27A 109.5 . . ?
C21 C27 H27B 109.5 . . ?
H27A C27 H27B 109.5 . . ?
C21 C27 H27C 109.5 . . ?
H27A C27 H27C 109.5 . . ?
H27B C27 H27C 109.5 . . ?
O1 C28 N3 124.3(2) . . ?
O1 C28 H28A 117.9 . . ?
N3 C28 H28A 117.9 . . ?
N3 C29 H29A 109.5 . . ?
N3 C29 H29B 109.5 . . ?
H29A C29 H29B 109.5 . . ?
N3 C29 H29C 109.5 . . ?
H29A C29 H29C 109.5 . . ?
H29B C29 H29C 109.5 . . ?
N3 C30 H30A 109.5 . . ?
N3 C30 H30B 109.5 . . ?
H30A C30 H30B 109.5 . . ?
N3 C30 H30C 109.5 . . ?
H30A C30 H30C 109.5 . . ?
H30B C30 H30C 109.5 . . ?
O1 C28A N3 120.7(8) . . ?
O1 C28A H28B 119.6 . . ?
N3 C28A H28B 119.6 . . ?
N3 C29A H29D 109.5 . . ?
N3 C29A H29E 109.5 . . ?
H29D C29A H29E 109.5 . . ?
N3 C29A H29F 109.5 . . ?
H29D C29A H29F 109.5 . . ?
H29E C29A H29F 109.5 . . ?
N3 C30A H30D 109.5 . . ?
N3 C30A H30E 109.5 . . ?
H30D C30A H30E 109.5 . . ?
N3 C30A H30F 109.5 . . ?
H30D C30A H30F 109.5 . . ?
H30E C30A H30F 109.5 . . ?

loop_
_geom_bond_atom_site_label_1
_geom_bond_atom_site_label_2
_geom_bond_distance
_geom_bond_site_symmetry_2
_geom_bond_publ_flag
S2 C10 1.6901(18) . ?
S1 C3 1.6952(19) . ?
S3 C17 1.6854(19) . ?
O1 C28A 1.221(8) . ?
O1 C28 1.237(3) . ?
N1 C21 1.282(2) . ?
N1 N2 1.382(2) . ?
N2 C3 1.358(2) . ?
N2 H2 0.86(2) . ?
N3 C29A 1.324(8) . ?
N3 C28 1.347(3) . ?
N3 C28A 1.406(8) . ?
N3 C29 1.410(3) . ?
N3 C30 1.482(3) . ?
N3 C30A 1.557(8) . ?
N4 C3 1.328(2) . ?
N4 C5 1.462(2) . ?
N4 H4 0.84(2) . ?
N8 C7 1.280(2) . ?
N8 N9 1.387(2) . ?
N9 C10 1.358(2) . ?
N9 H9 0.84(2) . ?
N11 C10 1.332(2) . ?
N11 C12 1.463(2) . ?
N11 H11 0.84(2) . ?
N15 C14 1.283(2) . ?
N15 N16 1.388(2) . ?
N16 C17 1.373(2) . ?
N16 H16 0.85(2) . ?
N18 C17 1.328(2) . ?
N18 C19 1.469(2) . ?
N18 H18 0.84(2) . ?
C5 C6 1.523(3) . ?
C5 C22 1.526(3) . ?
C5 H5A 1.0000 . ?
C6 C7 1.501(2) . ?
C6 H6A 0.9900 . ?
C6 H6B 0.9900 . ?
C7 C23 1.496(2) . ?
C12 C24 1.524(3) . ?
C12 C13 1.532(2) . ?
C12 H12A 1.0000 . ?
C13 C14 1.504(2) . ?
C13 H13A 0.9900 . ?
C13 H13B 0.9900 . ?
C14 C25 1.500(2) . ?
C19 C26 1.523(3) . ?
C19 C20 1.542(3) . ?
C19 H19A 1.0000 . ?
C20 C21 1.499(3) . ?
C20 H20A 0.9900 . ?
C20 H20B 0.9900 . ?
C21 C27 1.502(3) . ?
C22 H22A 0.9800 . ?
C22 H22B 0.9800 . ?
C22 H22C 0.9800 . ?
C23 H23A 0.9800 . ?
C23 H23B 0.9800 . ?
C23 H23C 0.9800 . ?
C24 H24A 0.9800 . ?
C24 H24B 0.9800 . ?
C24 H24C 0.9800 . ?
C25 H25A 0.9800 . ?
C25 H25B 0.9800 . ?
C25 H25C 0.9800 . ?
C26 H26A 0.9800 . ?
C26 H26B 0.9800 . ?
C26 H26C 0.9800 . ?
C27 H27A 0.9800 . ?
C27 H27B 0.9800 . ?
C27 H27C 0.9800 . ?
C28 H28A 0.9500 . ?
C29 H29A 0.9800 . ?
C29 H29B 0.9800 . ?
C29 H29C 0.9800 . ?
C30 H30A 0.9800 . ?
C30 H30B 0.9800 . ?
C30 H30C 0.9800 . ?
C28A H28B 0.9500 . ?
C29A H29D 0.9800 . ?
C29A H29E 0.9800 . ?
C29A H29F 0.9800 . ?
C30A H30D 0.9800 . ?
C30A H30E 0.9800 . ?
C30A H30F 0.9800 . ?

loop_
_geom_hbond_atom_site_label_D
_geom_hbond_atom_site_label_H
_geom_hbond_atom_site_label_A
_geom_hbond_distance_DH
_geom_hbond_distance_HA
_geom_hbond_distance_DA
_geom_hbond_angle_DHA
_geom_hbond_site_symmetry_A
_geom_hbond_publ_flag
N2 H2 O1 0.86(2) 2.15(2) 3.009(2) 178(2) . yes
N4 H4 N1 0.84(2) 2.17(2) 2.582(2) 110.5(18) . yes
N11 H11 S1 0.84(2) 2.80(2) 3.5602(16) 151.5(18) . yes
N11 H11 N8 0.84(2) 2.24(2) 2.662(2) 111.2(17) . yes
N18 H18 O1 0.84(2) 2.20(2) 2.965(2) 151.4(19) . yes
C12 H12A S2 1.00 2.68 3.1838(18) 111.3 . yes
C20 H20B O1 0.99 2.35 3.208(2) 144.5 . yes
C23 H23A N8 0.98 2.63 3.441(2) 140.6 3_566 yes
C23 H23C N15 0.98 2.50 3.249(2) 132.6 3_566 yes
C25 H25B S1 0.98 2.88 3.710(2) 143.6 2_556 yes

loop_
_geom_torsion_atom_site_label_1
_geom_torsion_atom_site_label_2
_geom_torsion_atom_site_label_3
_geom_torsion_atom_site_label_4
_geom_torsion
_geom_torsion_site_symmetry_1
_geom_torsion_site_symmetry_2
_geom_torsion_site_symmetry_3
_geom_torsion_site_symmetry_4
_geom_torsion_publ_flag
C21 N1 N2 C3 -173.23(16) . . . . ?
C7 N8 N9 C10 -173.46(16) . . . . ?
C14 N15 N16 C17 -172.05(16) . . . . ?
C5 N4 C3 N2 176.52(16) . . . . ?
C5 N4 C3 S1 -4.0(3) . . . . ?
N1 N2 C3 N4 3.3(2) . . . . ?
N1 N2 C3 S1 -176.21(12) . . . . ?
C3 N4 C5 C6 135.98(18) . . . . ?
C3 N4 C5 C22 -102.9(2) . . . . ?
N4 C5 C6 C7 -63.6(2) . . . . ?
C22 C5 C6 C7 176.09(16) . . . . ?
N9 N8 C7 C23 1.3(3) . . . . ?
N9 N8 C7 C6 -177.82(15) . . . . ?
C5 C6 C7 N8 -15.8(2) . . . . ?
C5 C6 C7 C23 164.99(16) . . . . ?
C12 N11 C10 N9 -171.89(16) . . . . ?
C12 N11 C10 S2 9.7(3) . . . . ?
N8 N9 C10 N11 4.5(2) . . . . ?
N8 N9 C10 S2 -176.90(13) . . . . ?
C10 N11 C12 C24 119.42(19) . . . . ?
C10 N11 C12 C13 -119.33(19) . . . . ?
N11 C12 C13 C14 64.5(2) . . . . ?
C24 C12 C13 C14 -174.84(15) . . . . ?
N16 N15 C14 C25 -2.7(3) . . . . ?
N16 N15 C14 C13 177.78(15) . . . . ?
C12 C13 C14 N15 -123.79(17) . . . . ?
C12 C13 C14 C25 56.6(2) . . . . ?
C19 N18 C17 N16 -173.28(16) . . . . ?
C19 N18 C17 S3 7.2(3) . . . . ?
N15 N16 C17 N18 -14.3(2) . . . . ?
N15 N16 C17 S3 165.28(12) . . . . ?
C17 N18 C19 C26 94.3(2) . . . . ?
C17 N18 C19 C20 -143.48(18) . . . . ?
N18 C19 C20 C21 69.4(2) . . . . ?
C26 C19 C20 C21 -168.51(16) . . . . ?
N2 N1 C21 C20 0.6(3) . . . . ?
N2 N1 C21 C27 179.07(16) . . . . ?
C19 C20 C21 N1 -104.5(2) . . . . ?
C19 C20 C21 C27 77.0(2) . . . . ?
C29 N3 C28 O1 -0.1(3) . . . . ?
C30 N3 C28 O1 -174.5(2) . . . . ?
C29A N3 C28A O1 -18(2) . . . . ?
C30A N3 C28A O1 -170.1(13) . . . . ?
